data_4080886
loop_
_publ_author_name
'Unruangsri, Junjuda'
'Morgan, Hannah'
'Schwarz, Andrew D.'
'Schofield, A. Daniel'
'Mountford, Philip'

_publ_section_title
;
 Synthesis and Reactivity of Titanium Hydrazido Complexes Supported by
 Diamido-Ether Ligands
;
_journal_issue 10
_journal_name_full Organometallics
_journal_page_first 3091
_journal_paper_doi 10.1021/om400311w
_journal_volume 32
_journal_year 2013
_chemical_formula_moiety 'C20 H52 N4 O2 Se2 Si4 Ti2'
_chemical_formula_sum 'C20 H52 N4 O2 Se2 Si4 Ti2'
_chemical_formula_weight 746.72
_chemical_name_systematic
;
Ti2(N2O)2(u-Se)2
;
_space_group_IT_number 2
_symmetry_cell_setting triclinic
_symmetry_space_group_name_Hall '-P 1'
_symmetry_space_group_name_H-M 'P -1'
_atom_sites_solution_hydrogens geom
_atom_sites_solution_primary direct
_atom_sites_solution_secondary difmap
_cell_angle_alpha 64.159(7)
_cell_angle_beta 71.134(7)
_cell_angle_gamma 69.448(7)
_cell_formula_units_Z 2
_cell_length_a 11.6769(9)
_cell_length_b 13.0496(9)
_cell_length_c 14.0198(11)
_cell_measurement_reflns_used 11201
_cell_measurement_temperature 150
_cell_measurement_theta_max 76
_cell_measurement_theta_min 4
_cell_volume 1763.2(3)
_computing_cell_refinement 'CrysAlis, (Oxford Diffraction, 2002)'
_computing_data_collection 'SuperNova, (Oxford Diffraction, 2010)'
_computing_data_reduction 'CrysAlis, (Oxford Diffraction, 2002)'
_computing_molecular_graphics 'CAMERON (Watkin et al., 1996)'
_computing_publication_material 'CRYSTALS (Betteridge et al., 2003)'
_computing_structure_refinement 'CRYSTALS (Betteridge et al., 2003)'
_computing_structure_solution 'SIR92 (Altomare et al., 1994)'
_diffrn_ambient_temperature 150
_diffrn_measured_fraction_theta_full 0.996
_diffrn_measured_fraction_theta_max 0.988
_diffrn_measurement_device Area
_diffrn_measurement_device_type 'Oxford Diffraction SuperNova'
_diffrn_measurement_method \w
_diffrn_radiation_monochromator graphite
_diffrn_radiation_type 'Cu K\a'
_diffrn_radiation_wavelength 1.54184
_diffrn_reflns_av_R_equivalents 0.076
_diffrn_reflns_limit_h_max 14
_diffrn_reflns_limit_h_min -13
_diffrn_reflns_limit_k_max 16
_diffrn_reflns_limit_k_min -14
_diffrn_reflns_limit_l_max 17
_diffrn_reflns_limit_l_min 0
_diffrn_reflns_number 7306
_diffrn_reflns_theta_full 74.092
_diffrn_reflns_theta_max 76.383
_diffrn_reflns_theta_min 3.577
_diffrn_standards_number 0
_exptl_absorpt_coefficient_mu 7.692
_exptl_absorpt_correction_T_max 0.46
_exptl_absorpt_correction_T_min 0.46
_exptl_absorpt_correction_type multi-scan
_exptl_absorpt_process_details 'CrysAlis, (Oxford Diffraction, 2002)'
_exptl_crystal_colour orange
_exptl_crystal_density_diffrn 1.406
_exptl_crystal_density_method 'not measured'
_exptl_crystal_description block
_exptl_crystal_F_000 768
_exptl_crystal_size_max 0.100
_exptl_crystal_size_mid 0.100
_exptl_crystal_size_min 0.100
_refine_diff_density_max 4.09
_refine_diff_density_min -1.93
_refine_ls_extinction_method None
_refine_ls_goodness_of_fit_ref 1.1927
_refine_ls_hydrogen_treatment none
_refine_ls_matrix_type full
_refine_ls_number_parameters 308
_refine_ls_number_reflns 5970
_refine_ls_number_restraints 0
_refine_ls_R_factor_all 0.1053
_refine_ls_R_factor_gt 0.0962
_refine_ls_shift/su_max 0.0002220
_refine_ls_shift/su_mean 0.0000122
_refine_ls_structure_factor_coef F
_refine_ls_weighting_details
;
 Method, part 1, Chebychev polynomial, (Watkin, 1994, Prince, 1982) 
 [weight] = 1.0/[A~0~*T~0~(x)+A~1~*T~1~(x) ... +A~n-1~]*T~n-1~(x)] 
 where A~i~ are the Chebychev coefficients listed below and x= Fcalc/Fmax 
 Method = Robust Weighting (Prince, 1982) 
 W = [weight] * [1-(deltaF/6*sigmaF)^2^]^2^ 
 A~i~ are: 
 8.59 -2.51 3.57 
;
_refine_ls_weighting_scheme calc
_refine_ls_wR_factor_all 0.0981
_refine_ls_wR_factor_gt 0.0892
_refine_ls_wR_factor_ref 0.0880
_reflns_limit_h_max 14
_reflns_limit_h_min -13
_reflns_limit_k_max 16
_reflns_limit_k_min -14
_reflns_limit_l_max 17
_reflns_limit_l_min 0
_reflns_number_gt 6241
_reflns_number_total 7306
_reflns_threshold_expression I>2.0\s(I)
_oxford_diffrn_Wilson_B_factor 2.47
_oxford_diffrn_Wilson_scale 0.08
_oxford_refine_ls_r_factor_ref 0.0944
_oxford_refine_ls_scale 2.599(7)
_oxford_reflns_number_all 7277
_oxford_reflns_threshold_expression_ref I>3.0\s(I)
_cod_data_source_file om400311w_si_002.cif
_cod_data_source_block COMPOUND_21
_cod_depositor_comments
;
The following automatic conversions were performed:

'_atom_sites_solution_primary' value 'Direct' changed to 'direct'
according to /home/saulius/struct/CIF-dictionaries/cif_core.dic
dictionary named 'cif_core.dic' version 2.3.1 from 2005-06-27.

Automatic conversion script
Id: cif_fix_values 1891 2012-01-12 08:04:46Z andrius 
;
_cod_original_sg_symbol_H-M 'P -1 '
_cod_database_code 4080886

loop_
_symmetry_equiv_pos_as_xyz
x,y,z
-x,-y,-z

loop_
_atom_site_label
_atom_site_type_symbol
_atom_site_fract_x
_atom_site_fract_y
_atom_site_fract_z
_atom_site_U_iso_or_equiv
_atom_site_occupancy
_atom_site_adp_type
_atom_site_refinement_flags_posn
Ti1 Ti 0.09009(12) 0.41149(12) 0.59125(10) 0.0294 1.0000 Uani .
Ti101 Ti 0.40595(12) 0.91227(11) 0.08791(10) 0.0275 1.0000 Uani .
Se1 Se 0.11552(7) 0.58164(8) 0.42659(6) 0.0356 1.0000 Uani .
Se101 Se 0.37423(7) 1.09589(7) -0.06598(6) 0.0314 1.0000 Uani .
N1 N 0.2289(6) 0.2870(6) 0.5698(5) 0.0361 1.0000 Uani .
N2 N 0.0870(6) 0.4640(6) 0.7009(5) 0.0312 1.0000 Uani .
N101 N 0.3770(6) 0.7957(6) 0.0550(5) 0.0342 1.0000 Uani .
N102 N 0.2871(6) 0.9547(5) 0.2047(5) 0.0312 1.0000 Uani .
O1 O 0.0552(5) 0.2531(5) 0.7552(4) 0.0384 1.0000 Uani .
O101 O 0.4399(5) 0.7437(5) 0.2437(4) 0.0348 1.0000 Uani .
Si1 Si 0.3078(2) 0.2430(2) 0.45945(18) 0.0363 1.0000 Uani .
Si2 Si 0.1880(2) 0.5420(2) 0.69022(18) 0.0376 1.0000 Uani .
Si101 Si 0.4306(2) 0.75812(19) -0.05937(17) 0.0358 1.0000 Uani .
Si102 Si 0.1341(2) 1.03984(19) 0.19773(17) 0.0370 1.0000 Uani .
C1 C 0.1589(8) 0.1530(7) 0.7480(6) 0.0406 1.0000 Uani .
C2 C 0.2702(8) 0.2012(8) 0.6733(6) 0.0401 1.0000 Uani .
C3 C 0.0413(8) 0.2853(7) 0.8449(6) 0.0418 1.0000 Uani .
C4 C 0.0007(8) 0.4177(8) 0.8036(6) 0.0415 1.0000 Uani .
C5 C 0.3123(12) 0.0844(9) 0.4970(9) 0.0627 1.0000 Uani .
C6 C 0.2314(10) 0.3315(10) 0.3421(8) 0.0592 1.0000 Uani .
C7 C 0.4717(9) 0.2585(9) 0.4195(8) 0.0536 1.0000 Uani .
C8 C 0.1283(10) 0.7040(8) 0.6262(9) 0.0564 1.0000 Uani .
C9 C 0.3425(7) 0.4937(8) 0.6078(7) 0.0437 1.0000 Uani .
C10 C 0.2093(10) 0.5074(10) 0.8290(8) 0.0569 1.0000 Uani .
C101 C 0.4238(8) 0.6480(7) 0.2287(7) 0.0400 1.0000 Uani .
C102 C 0.3319(8) 0.6990(7) 0.1541(6) 0.0379 1.0000 Uani .
C103 C 0.3596(8) 0.7668(7) 0.3388(6) 0.0392 1.0000 Uani .
C104 C 0.3311(8) 0.8983(7) 0.3075(6) 0.0367 1.0000 Uani .
C105 C 0.5645(9) 0.6252(8) -0.0385(8) 0.0502 1.0000 Uani .
C106 C 0.4902(9) 0.8767(8) -0.1833(6) 0.0443 1.0000 Uani .
C107 C 0.3009(9) 0.7298(10) -0.0876(8) 0.0550 1.0000 Uani .
C108 C 0.1250(9) 1.2007(8) 0.1457(8) 0.0523 1.0000 Uani .
C109 C 0.0765(8) 1.0087(8) 0.1053(7) 0.0446 1.0000 Uani .
C110 C 0.0313(9) 0.9965(9) 0.3360(7) 0.0513 1.0000 Uani .
H11 H 0.1773 0.1017 0.8178 0.0530 1.0000 Uiso R
H12 H 0.1389 0.1086 0.7187 0.0530 1.0000 Uiso R
H21 H 0.2956 0.2397 0.7052 0.0520 1.0000 Uiso R
H22 H 0.3404 0.1399 0.6597 0.0520 1.0000 Uiso R
H31 H 0.1193 0.2585 0.8682 0.0539 1.0000 Uiso R
H32 H -0.0192 0.2518 0.9052 0.0539 1.0000 Uiso R
H41 H 0.0029 0.4462 0.8554 0.0550 1.0000 Uiso R
H42 H -0.0836 0.4435 0.7931 0.0550 1.0000 Uiso R
H51 H 0.3556 0.0606 0.4370 0.0875 1.0000 Uiso R
H52 H 0.3536 0.0365 0.5560 0.0875 1.0000 Uiso R
H53 H 0.2292 0.0763 0.5174 0.0875 1.0000 Uiso R
H61 H 0.2762 0.3068 0.2828 0.0786 1.0000 Uiso R
H62 H 0.2306 0.4132 0.3197 0.0786 1.0000 Uiso R
H63 H 0.1475 0.3263 0.3596 0.0786 1.0000 Uiso R
H71 H 0.5158 0.2345 0.3598 0.0737 1.0000 Uiso R
H72 H 0.5116 0.2102 0.4793 0.0737 1.0000 Uiso R
H73 H 0.4712 0.3381 0.4004 0.0737 1.0000 Uiso R
H81 H 0.0490 0.7307 0.6687 0.0713 1.0000 Uiso R
H82 H 0.1847 0.7451 0.6211 0.0713 1.0000 Uiso R
H83 H 0.1164 0.7240 0.5556 0.0713 1.0000 Uiso R
H91 H 0.3745 0.4101 0.6400 0.0556 1.0000 Uiso R
H92 H 0.4017 0.5316 0.6020 0.0556 1.0000 Uiso R
H93 H 0.3334 0.5105 0.5364 0.0556 1.0000 Uiso R
H101 H 0.2398 0.4248 0.8636 0.0715 1.0000 Uiso R
H102 H 0.2666 0.5466 0.8249 0.0715 1.0000 Uiso R
H103 H 0.1309 0.5324 0.8731 0.0715 1.0000 Uiso R
H1011 H 0.5024 0.6084 0.1959 0.0504 1.0000 Uiso R
H1012 H 0.3941 0.5923 0.2965 0.0504 1.0000 Uiso R
H1021 H 0.2505 0.7295 0.1902 0.0474 1.0000 Uiso R
H1022 H 0.3261 0.6397 0.1339 0.0474 1.0000 Uiso R
H1031 H 0.4009 0.7261 0.3987 0.0494 1.0000 Uiso R
H1032 H 0.2847 0.7420 0.3582 0.0494 1.0000 Uiso R
H1041 H 0.4036 0.9211 0.3004 0.0468 1.0000 Uiso R
H1042 H 0.2668 0.9218 0.3625 0.0468 1.0000 Uiso R
H1051 H 0.6314 0.6388 -0.0233 0.0691 1.0000 Uiso R
H1052 H 0.5956 0.6058 -0.1017 0.0691 1.0000 Uiso R
H1053 H 0.5386 0.5601 0.0211 0.0691 1.0000 Uiso R
H1061 H 0.5178 0.8527 -0.2437 0.0593 1.0000 Uiso R
H1062 H 0.5579 0.8908 -0.1713 0.0593 1.0000 Uiso R
H1063 H 0.4252 0.9466 -0.1972 0.0593 1.0000 Uiso R
H1071 H 0.2331 0.7999 -0.0986 0.0692 1.0000 Uiso R
H1072 H 0.3279 0.7129 -0.1524 0.0692 1.0000 Uiso R
H1073 H 0.2709 0.6672 -0.0296 0.0692 1.0000 Uiso R
H1081 H 0.1529 1.2185 0.1922 0.0699 1.0000 Uiso R
H1082 H 0.0405 1.2455 0.1417 0.0699 1.0000 Uiso R
H1083 H 0.1756 1.2246 0.0748 0.0699 1.0000 Uiso R
H1091 H 0.0816 0.9264 0.1312 0.0569 1.0000 Uiso R
H1092 H -0.0076 1.0511 0.1009 0.0569 1.0000 Uiso R
H1093 H 0.1275 1.0301 0.0340 0.0569 1.0000 Uiso R
H1101 H 0.0584 1.0129 0.3852 0.0672 1.0000 Uiso R
H1102 H -0.0534 1.0393 0.3343 0.0672 1.0000 Uiso R
H1103 H 0.0358 0.9146 0.3646 0.0672 1.0000 Uiso R

loop_
_atom_site_aniso_label
_atom_site_aniso_U_11
_atom_site_aniso_U_22
_atom_site_aniso_U_33
_atom_site_aniso_U_23
_atom_site_aniso_U_13
_atom_site_aniso_U_12
Ti1 0.0297(6) 0.0350(7) 0.0235(6) -0.0024(5) -0.0037(5) -0.0202(6)
Ti101 0.0273(6) 0.0322(7) 0.0246(6) -0.0061(5) 0.0009(5) -0.0201(5)
Se1 0.0323(4) 0.0440(5) 0.0272(4) 0.0033(3) -0.0057(3) -0.0268(4)
Se101 0.0285(4) 0.0354(4) 0.0264(4) -0.0012(3) -0.0032(3) -0.0185(3)
N1 0.036(3) 0.037(3) 0.033(3) -0.005(3) -0.008(3) -0.016(3)
N2 0.030(3) 0.037(3) 0.027(3) -0.010(3) -0.004(2) -0.013(3)
N101 0.033(3) 0.038(3) 0.035(3) -0.007(3) -0.005(3) -0.022(3)
N102 0.032(3) 0.033(3) 0.024(3) -0.003(2) -0.002(2) -0.016(3)
O1 0.035(3) 0.050(3) 0.030(3) -0.002(2) -0.006(2) -0.026(3)
O101 0.034(3) 0.038(3) 0.033(3) -0.009(2) -0.001(2) -0.019(2)
Si1 0.0341(11) 0.0413(12) 0.0355(11) -0.0144(9) -0.0020(8) -0.0157(9)
Si2 0.0411(12) 0.0398(12) 0.0363(11) -0.0125(9) -0.0073(9) -0.0172(10)
Si101 0.0417(12) 0.0366(11) 0.0331(10) -0.0104(9) -0.0051(9) -0.0194(9)
Si102 0.0344(11) 0.0357(11) 0.0334(11) -0.0070(9) 0.0024(8) -0.0158(9)
C1 0.049(5) 0.038(4) 0.030(4) 0.002(3) -0.008(3) -0.022(4)
C2 0.041(4) 0.043(5) 0.028(4) -0.004(3) -0.009(3) -0.012(4)
C3 0.044(5) 0.044(5) 0.030(4) -0.004(3) 0.003(3) -0.023(4)
C4 0.036(4) 0.054(5) 0.028(4) -0.010(4) -0.002(3) -0.015(4)
C5 0.086(8) 0.053(6) 0.054(6) -0.024(5) 0.007(5) -0.037(6)
C6 0.060(6) 0.074(7) 0.046(5) -0.034(5) -0.014(5) 0.001(5)
C7 0.044(5) 0.069(6) 0.057(6) -0.030(5) 0.004(4) -0.029(5)
C8 0.068(7) 0.041(5) 0.064(6) -0.017(5) -0.019(5) -0.013(5)
C9 0.034(4) 0.049(5) 0.042(4) 0.000(4) -0.006(3) -0.027(4)
C10 0.070(7) 0.069(7) 0.042(5) -0.016(5) -0.014(5) -0.032(5)
C101 0.044(4) 0.031(4) 0.036(4) -0.001(3) -0.005(3) -0.015(3)
C102 0.043(4) 0.043(4) 0.026(4) -0.004(3) 0.002(3) -0.027(4)
C103 0.047(5) 0.041(4) 0.026(4) 0.001(3) -0.011(3) -0.019(4)
C104 0.042(4) 0.047(5) 0.022(3) -0.009(3) -0.003(3) -0.021(4)
C105 0.048(5) 0.047(5) 0.052(5) -0.020(4) 0.000(4) -0.014(4)
C106 0.059(5) 0.043(5) 0.033(4) -0.017(4) 0.002(4) -0.022(4)
C107 0.057(6) 0.070(7) 0.056(6) -0.021(5) -0.010(5) -0.039(5)
C108 0.050(5) 0.041(5) 0.054(5) -0.015(4) 0.004(4) -0.014(4)
C109 0.034(4) 0.054(5) 0.047(5) -0.010(4) -0.009(4) -0.022(4)
C110 0.049(5) 0.054(6) 0.043(5) -0.014(4) 0.001(4) -0.019(4)

loop_
_atom_type_symbol
_atom_type_scat_dispersion_real
_atom_type_scat_dispersion_imag
_atom_type_scat_Cromer_Mann_a1
_atom_type_scat_Cromer_Mann_b1
_atom_type_scat_Cromer_Mann_a2
_atom_type_scat_Cromer_Mann_b2
_atom_type_scat_Cromer_Mann_a3
_atom_type_scat_Cromer_Mann_b3
_atom_type_scat_Cromer_Mann_a4
_atom_type_scat_Cromer_Mann_b4
_atom_type_scat_Cromer_Mann_c
_atom_type_scat_source
C 0.0181 0.0091 2.3100 20.8439 1.0200 10.2075 1.5886 0.5687 0.8650 51.6512 0.2156 'International Tables Vol C 4.2.6.8 and 6.1.1.4'
H 0.0000 0.0000 0.4930 10.5109 0.3229 26.1257 0.1402 3.1424 0.0408 57.7998 0.0030 'International Tables Vol C 4.2.6.8 and 6.1.1.4'
N 0.0311 0.0180 12.2126 0.0057 3.1322 9.8933 2.0125 28.9975 1.1663 0.5826 -11.5290 'International Tables Vol C 4.2.6.8 and 6.1.1.4'
O 0.0492 0.0322 3.0485 13.2771 2.2868 5.7011 1.5463 0.3239 0.8670 32.9089 0.2508 'International Tables Vol C 4.2.6.8 and 6.1.1.4'
Si 0.2541 0.3302 6.2915 2.4386 3.0353 32.3337 1.9891 0.6785 1.5410 81.6937 1.1407 'International Tables Vol C 4.2.6.8 and 6.1.1.4'
Ti 0.2191 1.8069 9.7595 7.8508 7.3558 0.5000 1.6991 35.6338 1.9021 116.1050 1.2807 'International Tables Vol C 4.2.6.8 and 6.1.1.4'
Se -0.7943 1.1372 17.0006 2.4098 5.8196 0.2726 3.9731 15.2372 4.3543 43.8163 2.8409 'International Tables Vol C 4.2.6.8 and 6.1.1.4'

loop_
_geom_angle_atom_site_label_1
_geom_angle_site_symmetry_1
_geom_angle_atom_site_label_2
_geom_angle_atom_site_label_3
_geom_angle_site_symmetry_3
_geom_angle
_geom_angle_publ_flag
Ti1 2_566 Ti1 Se1 2_566 46.35(4) yes
Ti1 2_566 Ti1 Se1 . 47.13(4) yes
Se1 2_566 Ti1 Se1 . 93.48(5) yes
Ti1 2_566 Ti1 N1 . 123.4(2) yes
Se1 2_566 Ti1 N1 . 119.1(2) yes
Se1 . Ti1 N1 . 105.5(2) yes
Ti1 2_566 Ti1 N2 . 118.2(2) yes
Se1 2_566 Ti1 N2 . 115.27(19) yes
Se1 . Ti1 N2 . 102.63(19) yes
N1 . Ti1 N2 . 115.8(3) yes
Ti1 2_566 Ti1 O1 . 131.23(14) yes
Se1 2_566 Ti1 O1 . 84.95(13) yes
Se1 . Ti1 O1 . 176.74(16) yes
N1 . Ti1 O1 . 77.8(2) yes
N2 . Ti1 O1 . 75.5(2) yes
Ti101 2_675 Ti101 Se101 2_675 46.40(4) yes
Ti101 2_675 Ti101 Se101 . 46.91(4) yes
Se101 2_675 Ti101 Se101 . 93.31(5) yes
Ti101 2_675 Ti101 N101 . 121.9(2) yes
Se101 2_675 Ti101 N101 . 115.6(2) yes
Se101 . Ti101 N101 . 107.0(2) yes
Ti101 2_675 Ti101 N102 . 119.73(19) yes
Se101 2_675 Ti101 N102 . 118.19(19) yes
Se101 . Ti101 N102 . 101.96(19) yes
N101 . Ti101 N102 . 115.9(3) yes
Ti101 2_675 Ti101 O101 . 130.76(14) yes
Se101 2_675 Ti101 O101 . 84.52(13) yes
Se101 . Ti101 O101 . 175.09(15) yes
N101 . Ti101 O101 . 77.9(2) yes
N102 . Ti101 O101 . 75.3(2) yes
Ti1 2_566 Se1 Ti1 . 86.52(5) yes
Ti101 2_675 Se101 Ti101 . 86.69(5) yes
Ti1 . N1 Si1 . 134.0(4) yes
Ti1 . N1 C2 . 112.4(5) yes
Si1 . N1 C2 . 113.2(5) yes
Ti1 . N2 Si2 . 124.9(3) yes
Ti1 . N2 C4 . 113.0(5) yes
Si2 . N2 C4 . 121.6(5) yes
Ti101 . N101 Si101 . 132.0(3) yes
Ti101 . N101 C102 . 113.3(5) yes
Si101 . N101 C102 . 112.1(5) yes
Ti101 . N102 Si102 . 124.7(3) yes
Ti101 . N102 C104 . 113.8(5) yes
Si102 . N102 C104 . 121.2(5) yes
Ti1 . O1 C1 . 106.6(4) yes
Ti1 . O1 C3 . 109.8(4) yes
C1 . O1 C3 . 114.2(6) yes
Ti101 . O101 C101 . 107.9(4) yes
Ti101 . O101 C103 . 110.0(4) yes
C101 . O101 C103 . 114.5(6) yes
N1 . Si1 C5 . 110.2(4) yes
N1 . Si1 C6 . 111.9(4) yes
C5 . Si1 C6 . 107.8(5) yes
N1 . Si1 C7 . 109.1(4) yes
C5 . Si1 C7 . 108.7(5) yes
C6 . Si1 C7 . 109.0(5) yes
N2 . Si2 C8 . 112.5(4) yes
N2 . Si2 C9 . 108.8(4) yes
C8 . Si2 C9 . 109.2(4) yes
N2 . Si2 C10 . 109.0(4) yes
C8 . Si2 C10 . 108.7(5) yes
C9 . Si2 C10 . 108.6(5) yes
N101 . Si101 C105 . 109.9(4) yes
N101 . Si101 C106 . 112.7(3) yes
C105 . Si101 C106 . 106.2(4) yes
N101 . Si101 C107 . 109.7(4) yes
C105 . Si101 C107 . 110.4(5) yes
C106 . Si101 C107 . 107.9(4) yes
N102 . Si102 C108 . 111.8(4) yes
N102 . Si102 C109 . 108.3(4) yes
C108 . Si102 C109 . 109.5(5) yes
N102 . Si102 C110 . 109.4(4) yes
C108 . Si102 C110 . 109.4(4) yes
C109 . Si102 C110 . 108.4(4) yes
O1 . C1 C2 . 107.1(6) yes
O1 . C1 H11 . 111.2 no
C2 . C1 H11 . 110.7 no
O1 . C1 H12 . 110.2 no
C2 . C1 H12 . 109.8 no
H11 . C1 H12 . 107.9 no
C1 . C2 N1 . 106.5(6) yes
C1 . C2 H21 . 110.3 no
N1 . C2 H21 . 110.5 no
C1 . C2 H22 . 111.5 no
N1 . C2 H22 . 110.3 no
H21 . C2 H22 . 107.6 no
O1 . C3 C4 . 105.7(6) yes
O1 . C3 H31 . 110.8 no
C4 . C3 H31 . 110.2 no
O1 . C3 H32 . 111.3 no
C4 . C3 H32 . 111.0 no
H31 . C3 H32 . 107.9 no
C3 . C4 N2 . 108.5(7) yes
C3 . C4 H41 . 110.2 no
N2 . C4 H41 . 109.6 no
C3 . C4 H42 . 109.8 no
N2 . C4 H42 . 110.9 no
H41 . C4 H42 . 107.8 no
Si1 . C5 H51 . 110.0 no
Si1 . C5 H52 . 109.5 no
H51 . C5 H52 . 109.5 no
Si1 . C5 H53 . 108.9 no
H51 . C5 H53 . 109.5 no
H52 . C5 H53 . 109.5 no
Si1 . C6 H61 . 110.7 no
Si1 . C6 H62 . 109.4 no
H61 . C6 H62 . 107.9 no
Si1 . C6 H63 . 111.4 no
H61 . C6 H63 . 109.5 no
H62 . C6 H63 . 107.9 no
Si1 . C7 H71 . 110.0 no
Si1 . C7 H72 . 108.6 no
H71 . C7 H72 . 109.5 no
Si1 . C7 H73 . 109.9 no
H71 . C7 H73 . 109.5 no
H72 . C7 H73 . 109.5 no
Si2 . C8 H81 . 110.2 no
Si2 . C8 H82 . 111.3 no
H81 . C8 H82 . 107.9 no
Si2 . C8 H83 . 110.4 no
H81 . C8 H83 . 108.0 no
H82 . C8 H83 . 108.9 no
Si2 . C9 H91 . 110.1 no
Si2 . C9 H92 . 111.9 no
H91 . C9 H92 . 108.6 no
Si2 . C9 H93 . 109.9 no
H91 . C9 H93 . 107.4 no
H92 . C9 H93 . 108.8 no
Si2 . C10 H101 . 110.4 no
Si2 . C10 H102 . 110.5 no
H101 . C10 H102 . 109.1 no
Si2 . C10 H103 . 110.5 no
H101 . C10 H103 . 108.0 no
H102 . C10 H103 . 108.3 no
O101 . C101 C102 . 107.7(6) yes
O101 . C101 H1011 . 109.7 no
C102 . C101 H1011 . 109.5 no
O101 . C101 H1012 . 110.8 no
C102 . C101 H1012 . 110.9 no
H1011 . C101 H1012 . 108.2 no
C101 . C102 N101 . 107.8(6) yes
C101 . C102 H1021 . 109.9 no
N101 . C102 H1021 . 110.2 no
C101 . C102 H1022 . 110.9 no
N101 . C102 H1022 . 110.2 no
H1021 . C102 H1022 . 107.9 no
O101 . C103 C104 . 105.2(6) yes
O101 . C103 H1031 . 110.6 no
C104 . C103 H1031 . 111.0 no
O101 . C103 H1032 . 110.7 no
C104 . C103 H1032 . 110.8 no
H1031 . C103 H1032 . 108.5 no
C103 . C104 N102 . 107.8(6) yes
C103 . C104 H1041 . 110.6 no
N102 . C104 H1041 . 111.0 no
C103 . C104 H1042 . 109.8 no
N102 . C104 H1042 . 109.6 no
H1041 . C104 H1042 . 108.1 no
Si101 . C105 H1051 . 110.9 no
Si101 . C105 H1052 . 110.1 no
H1051 . C105 H1052 . 108.4 no
Si101 . C105 H1053 . 110.2 no
H1051 . C105 H1053 . 108.1 no
H1052 . C105 H1053 . 109.0 no
Si101 . C106 H1061 . 109.8 no
Si101 . C106 H1062 . 109.2 no
H1061 . C106 H1062 . 109.5 no
Si101 . C106 H1063 . 109.4 no
H1061 . C106 H1063 . 109.5 no
H1062 . C106 H1063 . 109.5 no
Si101 . C107 H1071 . 108.8 no
Si101 . C107 H1072 . 110.6 no
H1071 . C107 H1072 . 107.5 no
Si101 . C107 H1073 . 111.6 no
H1071 . C107 H1073 . 108.7 no
H1072 . C107 H1073 . 109.6 no
Si102 . C108 H1081 . 110.7 no
Si102 . C108 H1082 . 110.3 no
H1081 . C108 H1082 . 108.4 no
Si102 . C108 H1083 . 110.5 no
H1081 . C108 H1083 . 108.7 no
H1082 . C108 H1083 . 108.1 no
Si102 . C109 H1091 . 109.8 no
Si102 . C109 H1092 . 111.4 no
H1091 . C109 H1092 . 108.8 no
Si102 . C109 H1093 . 110.1 no
H1091 . C109 H1093 . 108.0 no
H1092 . C109 H1093 . 108.7 no
Si102 . C110 H1101 . 110.0 no
Si102 . C110 H1102 . 111.4 no
H1101 . C110 H1102 . 107.7 no
Si102 . C110 H1103 . 110.7 no
H1101 . C110 H1103 . 107.8 no
H1102 . C110 H1103 . 109.1 no

loop_
_geom_bond_atom_site_label_1
_geom_bond_atom_site_label_2
_geom_bond_site_symmetry_2
_geom_bond_distance
_geom_bond_publ_flag
Ti1 Ti1 2_566 3.350(3) yes
Ti1 Se1 2_566 2.4601(14) yes
Ti1 Se1 . 2.4287(14) yes
Ti1 N1 . 1.902(7) yes
Ti1 N2 . 1.924(6) yes
Ti1 O1 . 2.359(5) yes
Ti101 Ti101 2_675 3.354(2) yes
Ti101 Se101 2_675 2.4536(14) yes
Ti101 Se101 . 2.4332(15) yes
Ti101 N101 . 1.927(6) yes
Ti101 N102 . 1.922(6) yes
Ti101 O101 . 2.351(5) yes
N1 Si1 . 1.748(7) yes
N1 C2 . 1.499(9) yes
N2 Si2 . 1.745(6) yes
N2 C4 . 1.477(9) yes
N101 Si101 . 1.740(7) yes
N101 C102 . 1.505(9) yes
N102 Si102 . 1.749(7) yes
N102 C104 . 1.473(9) yes
O1 C1 . 1.452(11) yes
O1 C3 . 1.437(10) yes
O101 C101 . 1.436(10) yes
O101 C103 . 1.445(10) yes
Si1 C5 . 1.885(10) yes
Si1 C6 . 1.845(10) yes
Si1 C7 . 1.871(9) yes
Si2 C8 . 1.865(9) yes
Si2 C9 . 1.864(9) yes
Si2 C10 . 1.876(9) yes
Si101 C105 . 1.868(9) yes
Si101 C106 . 1.878(8) yes
Si101 C107 . 1.869(9) yes
Si102 C108 . 1.873(9) yes
Si102 C109 . 1.874(9) yes
Si102 C110 . 1.880(9) yes
C1 C2 . 1.516(11) yes
C1 H11 . 0.957 no
C1 H12 . 0.962 no
C2 H21 . 0.963 no
C2 H22 . 0.959 no
C3 C4 . 1.508(12) yes
C3 H31 . 0.962 no
C3 H32 . 0.956 no
C4 H41 . 0.960 no
C4 H42 . 0.960 no
C5 H51 . 0.950 no
C5 H52 . 0.950 no
C5 H53 . 0.950 no
C6 H61 . 0.950 no
C6 H62 . 0.969 no
C6 H63 . 0.950 no
C7 H71 . 0.950 no
C7 H72 . 0.950 no
C7 H73 . 0.950 no
C8 H81 . 0.965 no
C8 H82 . 0.954 no
C8 H83 . 0.952 no
C9 H91 . 0.963 no
C9 H92 . 0.947 no
C9 H93 . 0.961 no
C10 H101 . 0.954 no
C10 H102 . 0.951 no
C10 H103 . 0.963 no
C101 C102 . 1.519(11) yes
C101 H1011 . 0.959 no
C101 H1012 . 0.956 no
C102 H1021 . 0.958 no
C102 H1022 . 0.961 no
C103 C104 . 1.511(11) yes
C103 H1031 . 0.956 no
C103 H1032 . 0.955 no
C104 H1041 . 0.955 no
C104 H1042 . 0.961 no
C105 H1051 . 0.962 no
C105 H1052 . 0.951 no
C105 H1053 . 0.954 no
C106 H1061 . 0.950 no
C106 H1062 . 0.950 no
C106 H1063 . 0.950 no
C107 H1071 . 0.967 no
C107 H1072 . 0.956 no
C107 H1073 . 0.943 no
C108 H1081 . 0.953 no
C108 H1082 . 0.960 no
C108 H1083 . 0.956 no
C109 H1091 . 0.958 no
C109 H1092 . 0.950 no
C109 H1093 . 0.959 no
C110 H1101 . 0.969 no
C110 H1102 . 0.953 no
C110 H1103 . 0.952 no

loop_
_oxford_twin_element_scale_factors
0.870(3)
0.130(3)
